data_7157249
loop_
_publ_author_name
'VanDenburgh, Katherine L.'
'Liu, Yun'
'Sadhukhan, Tumpa'
'Benson, Christopher R.'
'Cox, Natalie M.'
'Erbas-Cakmak, Sundus'
'Qiao, Bo'
'Gao, Xinfeng'
'Pink, Maren'
'Raghavachari, Krishnan'
'Flood, Amar H.'

_publ_section_title
;
 Multi-state amine sensing by electron transfers in a BODIPY probe.
;
_journal_issue 3
_journal_name_full 'Organic &amp; biomolecular chemistry'
_journal_page_first 431
_journal_page_last 440
_journal_paper_doi 10.1039/c9ob02466b
_journal_volume 18
_journal_year 2020
_chemical_formula_moiety 'C27 H31 B F2 N3, F6 P, C H2 Cl2'
_chemical_formula_sum 'C28 H33 B Cl2 F8 N3 P'
_chemical_formula_weight 676.25
_space_group_crystal_system triclinic
_space_group_IT_number 2
_space_group_name_Hall '-P 1'
_space_group_name_H-M_alt 'P -1'
_atom_sites_solution_hydrogens geom
_audit_creation_method SHELXL-2014/7
_audit_update_record
;
2019-11-12 deposited with the CCDC.	2019-12-12 downloaded from the CCDC.
;
_cell_angle_alpha 86.645(3)
_cell_angle_beta 79.638(3)
_cell_angle_gamma 84.679(3)
_cell_formula_units_Z 2
_cell_length_a 7.9585(5)
_cell_length_b 9.4240(5)
_cell_length_c 20.5726(13)
_cell_measurement_reflns_used 2104
_cell_measurement_temperature 173(2)
_cell_measurement_theta_max 22.10
_cell_measurement_theta_min 2.17
_cell_volume 1509.88(16)
_computing_cell_refinement 'APEX II v2014.11-0 (Bruker, 2014)'
_computing_data_collection 'APEX II v2014.11-0 (Bruker, 2014)'
_computing_data_reduction 'APEX II v2014.11-0 (Bruker, 2014)'
_computing_molecular_graphics 'SHELXTL (Bruker, 2014)'
_computing_publication_material 'SHELXTL (Bruker, 2014)'
_computing_structure_refinement 'SHELXL-2014/7 (Sheldrick, 2014)'
_computing_structure_solution 'SHELX (Bruker, 2014)'
_diffrn_ambient_temperature 173(2)
_diffrn_detector 'CCD area detector'
_diffrn_detector_area_resol_mean 83.33
_diffrn_detector_type 'Bruker APEXII'
_diffrn_measured_fraction_theta_full 0.993
_diffrn_measured_fraction_theta_max 0.993
_diffrn_measurement_details '0.50 degree frames measured for 60 seconds each'
_diffrn_measurement_device 'APEX Kappa Duo'
_diffrn_measurement_device_type Kappa
_diffrn_measurement_method 'omega and phi scans'
_diffrn_radiation_monochromator graphite
_diffrn_radiation_type MoK\a
_diffrn_radiation_wavelength 0.71073
_diffrn_reflns_av_R_equivalents 0.0695
_diffrn_reflns_av_unetI/netI 0.1194
_diffrn_reflns_Laue_measured_fraction_full 0.993
_diffrn_reflns_Laue_measured_fraction_max 0.993
_diffrn_reflns_limit_h_max 9
_diffrn_reflns_limit_h_min -9
_diffrn_reflns_limit_k_max 8
_diffrn_reflns_limit_k_min -11
_diffrn_reflns_limit_l_max 24
_diffrn_reflns_limit_l_min -24
_diffrn_reflns_number 14058
_diffrn_reflns_point_group_measured_fraction_full 0.993
_diffrn_reflns_point_group_measured_fraction_max 0.993
_diffrn_reflns_theta_full 25.119
_diffrn_reflns_theta_max 25.119
_diffrn_reflns_theta_min 1.007
_diffrn_source 'sealed tube'
_exptl_absorpt_coefficient_mu 0.343
_exptl_absorpt_correction_T_max 0.7452
_exptl_absorpt_correction_T_min 0.6210
_exptl_absorpt_correction_type multi-scan
_exptl_absorpt_process_details 'SADABS, G. Sheldrick; 2016'
_exptl_crystal_colour red
_exptl_crystal_density_diffrn 1.487
_exptl_crystal_description plate
_exptl_crystal_F_000 696
_exptl_crystal_size_max 0.230
_exptl_crystal_size_mid 0.110
_exptl_crystal_size_min 0.030
_refine_diff_density_max 0.626
_refine_diff_density_min -0.991
_refine_diff_density_rms 0.097
_refine_ls_extinction_method none
_refine_ls_goodness_of_fit_ref 1.007
_refine_ls_hydrogen_treatment constr
_refine_ls_matrix_type full
_refine_ls_number_parameters 405
_refine_ls_number_reflns 5356
_refine_ls_number_restraints 7
_refine_ls_restrained_S_all 1.006
_refine_ls_R_factor_all 0.1668
_refine_ls_R_factor_gt 0.0799
_refine_ls_shift/su_max 0.000
_refine_ls_shift/su_mean 0.000
_refine_ls_structure_factor_coef Fsqd
_refine_ls_weighting_details 'w=1/[\s^2^(Fo^2^)+(0.1537P)^2^] where P=(Fo^2^+2Fc^2^)/3'
_refine_ls_weighting_scheme calc
_refine_ls_wR_factor_gt 0.2179
_refine_ls_wR_factor_ref 0.2736
_reflns_Friedel_coverage 0.000
_reflns_number_gt 2669
_reflns_number_total 5356
_reflns_threshold_expression 'I > 2\s(I)'
_cod_data_source_file c9ob02466b6.cif
_cod_data_source_block 16108
_cod_depositor_comments 'Adding full bibliography for 7157249.cif.'
_cod_database_code 7157249
_shelx_shelxl_version_number 2014/7
_shelx_space_group_comment
;
The symmetry employed for this shelxl refinement is uniquely defined
by the following loop, which should always be used as a source of
symmetry information in preference to the above space-group names.
They are only intended as comments.
;
_shelx_estimated_absorpt_t_min 0.925
_shelx_estimated_absorpt_t_max 0.990

loop_
_space_group_symop_operation_xyz
'x, y, z'
'-x, -y, -z'

loop_
_atom_site_label
_atom_site_type_symbol
_atom_site_fract_x
_atom_site_fract_y
_atom_site_fract_z
_atom_site_U_iso_or_equiv
_atom_site_adp_type
_atom_site_occupancy
_atom_site_site_symmetry_order
_atom_site_calc_flag
_atom_site_refinement_flags_posn
_atom_site_refinement_flags_adp
_atom_site_refinement_flags_occupancy
_atom_site_disorder_assembly
_atom_site_disorder_group
F1 F 0.4528(5) 0.1992(4) 0.12517(19) 0.0449(10) Uani 1 1 d . . . . .
F2 F 0.5821(4) 0.3933(4) 0.07713(17) 0.0426(10) Uani 1 1 d . . . . .
N1 N 0.3221(6) 0.4299(5) 0.1567(2) 0.0229(11) Uani 1 1 d . . . . .
N2 N 0.5940(6) 0.3331(5) 0.1908(2) 0.0242(11) Uani 1 1 d . . . . .
N3 N 0.2780(6) 0.7458(5) 0.4300(2) 0.0255(11) Uani 1 1 d . . . . .
B1 B 0.4896(9) 0.3372(7) 0.1345(3) 0.0272(16) Uani 1 1 d . . . . .
C1 C 0.1923(8) 0.4577(6) 0.1224(3) 0.0279(14) Uani 1 1 d . . . . .
C2 C 0.0583(7) 0.5460(6) 0.1592(3) 0.0253(13) Uani 1 1 d . . . . .
C3 C 0.1130(7) 0.5765(6) 0.2166(3) 0.0244(13) Uani 1 1 d . . . . .
C4 C 0.2814(7) 0.5035(5) 0.2148(3) 0.0234(13) Uani 1 1 d . . . . .
C5 C 0.3939(7) 0.4936(6) 0.2598(3) 0.0211(13) Uani 1 1 d . . . . .
C6 C 0.5484(7) 0.4089(6) 0.2490(3) 0.0245(13) Uani 1 1 d . . . . .
C7 C 0.6814(7) 0.3771(6) 0.2871(3) 0.0293(14) Uani 1 1 d . . . . .
C8 C 0.8064(7) 0.2849(6) 0.2504(3) 0.0314(15) Uani 1 1 d . . . . .
C9 C 0.7500(7) 0.2619(6) 0.1911(3) 0.0301(15) Uani 1 1 d . . . . .
C10 C 0.2002(8) 0.4063(7) 0.0550(3) 0.0362(16) Uani 1 1 d . . . . .
H10A H 0.2648 0.4701 0.0225 0.054 Uiso 1 1 calc R U . . .
H10B H 0.0837 0.4053 0.0459 0.054 Uiso 1 1 calc R U . . .
H10C H 0.2574 0.3097 0.0523 0.054 Uiso 1 1 calc R U . . .
C11 C -0.1088(8) 0.5973(7) 0.1385(3) 0.0369(16) Uani 1 1 d . . . . .
H11A H -0.2008 0.5992 0.1779 0.044 Uiso 1 1 calc R U . . .
H11B H -0.1362 0.5293 0.1078 0.044 Uiso 1 1 calc R U . . .
C12 C -0.1058(10) 0.7461(7) 0.1045(4) 0.057(2) Uani 1 1 d . . . . .
H12A H -0.2188 0.7761 0.0934 0.085 Uiso 1 1 calc R U . . .
H12B H -0.0196 0.7437 0.0639 0.085 Uiso 1 1 calc R U . . .
H12C H -0.0770 0.8138 0.1344 0.085 Uiso 1 1 calc R U . . .
C13 C 0.0130(8) 0.6688(7) 0.2695(3) 0.0347(15) Uani 1 1 d . . . . .
H13A H -0.1047 0.6893 0.2616 0.052 Uiso 1 1 calc R U . . .
H13B H 0.0668 0.7583 0.2689 0.052 Uiso 1 1 calc R U . . .
H13C H 0.0115 0.6190 0.3128 0.052 Uiso 1 1 calc R U . . .
C14 C 0.3528(7) 0.5828(6) 0.3192(3) 0.0248(13) Uani 1 1 d . . . . .
C15 C 0.3895(7) 0.7288(6) 0.3143(3) 0.0224(13) Uani 1 1 d . . . . .
C16 C 0.4627(7) 0.7966(6) 0.2537(3) 0.0273(14) Uani 1 1 d . . . . .
H16 H 0.4911 0.7431 0.2149 0.033 Uiso 1 1 calc R U . . .
C17 C 0.4927(8) 0.9366(6) 0.2502(3) 0.0371(16) Uani 1 1 d . . . . .
H17 H 0.5418 0.9798 0.2091 0.045 Uiso 1 1 calc R U . . .
C18 C 0.4519(8) 1.0177(7) 0.3067(4) 0.0402(17) Uani 1 1 d . . . . .
H18 H 0.4725 1.1158 0.3037 0.048 Uiso 1 1 calc R U . . .
C19 C 0.3822(7) 0.9556(6) 0.3663(3) 0.0349(16) Uani 1 1 d . . . . .
H19 H 0.3555 1.0110 0.4045 0.042 Uiso 1 1 calc R U . . .
C20 C 0.3500(7) 0.8108(6) 0.3713(3) 0.0265(14) Uani 1 1 d . . . . .
C21 C 0.2484(7) 0.6111(7) 0.4340(3) 0.0327(15) Uani 1 1 d . . . . .
H21 H 0.1999 0.5701 0.4757 0.039 Uiso 1 1 calc R U . . .
C22 C 0.2850(7) 0.5257(6) 0.3796(3) 0.0264(14) Uani 1 1 d . . . . .
H22 H 0.2629 0.4279 0.3845 0.032 Uiso 1 1 calc R U . . .
C23 C 0.2350(8) 0.8283(8) 0.4914(3) 0.0437(18) Uani 1 1 d . . . . .
H23A H 0.1770 0.7685 0.5276 0.066 Uiso 1 1 calc R U . . .
H23B H 0.1591 0.9133 0.4838 0.066 Uiso 1 1 calc R U . . .
H23C H 0.3405 0.8572 0.5032 0.066 Uiso 1 1 calc R U . . .
C24 C 0.6889(8) 0.4277(7) 0.3539(3) 0.0383(16) Uani 1 1 d . . . . .
H24A H 0.6067 0.3798 0.3873 0.058 Uiso 1 1 calc R U . . .
H24B H 0.6602 0.5310 0.3546 0.058 Uiso 1 1 calc R U . . .
H24C H 0.8048 0.4053 0.3636 0.058 Uiso 1 1 calc R U . . .
C25 C 0.9705(8) 0.2187(7) 0.2702(4) 0.0443(18) Uani 1 1 d . . . . .
H25A H 1.0113 0.2840 0.2989 0.053 Uiso 1 1 calc R U . . .
H25B H 1.0593 0.2057 0.2302 0.053 Uiso 1 1 calc R U . . .
C26 C 0.9466(10) 0.0764(8) 0.3067(5) 0.077(3) Uani 1 1 d . . . . .
H26A H 1.0572 0.0338 0.3161 0.115 Uiso 1 1 calc R U . . .
H26B H 0.9008 0.0130 0.2794 0.115 Uiso 1 1 calc R U . . .
H26C H 0.8662 0.0900 0.3484 0.115 Uiso 1 1 calc R U . . .
C27 C 0.8386(9) 0.1736(7) 0.1362(3) 0.0428(17) Uani 1 1 d . . . . .
H27A H 0.9613 0.1601 0.1380 0.064 Uiso 1 1 calc R U . . .
H27B H 0.8223 0.2216 0.0940 0.064 Uiso 1 1 calc R U . . .
H27C H 0.7911 0.0806 0.1402 0.064 Uiso 1 1 calc R U . . .
P1 P -0.2365(3) 0.7571(2) 0.46263(11) 0.0529(6) Uani 1 1 d . . . . .
F3 F -0.3583(6) 0.8951(5) 0.4768(3) 0.0792(15) Uani 1 1 d . . . . .
F4 F -0.0898(6) 0.8525(5) 0.4329(2) 0.0661(13) Uani 1 1 d . . . . .
F5 F -0.1142(5) 0.6183(4) 0.4478(2) 0.0535(11) Uani 1 1 d . . . . .
F6 F -0.3891(5) 0.6636(4) 0.4910(2) 0.0629(13) Uani 1 1 d . . . . .
F7 F -0.2891(6) 0.7571(5) 0.3918(2) 0.0781(15) Uani 1 1 d . . . . .
F8 F -0.1859(6) 0.7614(5) 0.5338(2) 0.0644(13) Uani 1 1 d . . . . .
Cl1S Cl 0.4244(6) 0.7482(4) 0.0722(2) 0.0493(9) Uani 0.772(11) 1 d D . P A 1
Cl2S Cl 0.2171(16) 0.9943(13) 0.0259(7) 0.0642(16) Uani 0.772(11) 1 d D . P A 1
C1S C 0.3231(16) 0.9175(10) 0.0889(6) 0.077(4) Uani 0.772(11) 1 d D . P A 1
H1S1 H 0.4097 0.9811 0.0960 0.092 Uiso 0.772(11) 1 calc R U P A 1
H1S2 H 0.2388 0.9110 0.1305 0.092 Uiso 0.772(11) 1 calc R U P A 1
Cl1D Cl 0.385(2) 0.7780(16) 0.0890(8) 0.0493(9) Uani 0.228(11) 1 d D . P A 2
Cl2D Cl 0.199(6) 0.992(5) 0.015(3) 0.0642(16) Uani 0.228(11) 1 d D . P A 2
C1D C 0.400(4) 0.926(3) 0.0327(16) 0.077(4) Uani 0.228(11) 1 d D . P A 2
H1D1 H 0.4522 1.0019 0.0512 0.092 Uiso 0.228(11) 1 calc R U P A 2
H1D2 H 0.4760 0.8974 -0.0089 0.092 Uiso 0.228(11) 1 calc R U P A 2

loop_
_atom_site_aniso_label
_atom_site_aniso_U_11
_atom_site_aniso_U_22
_atom_site_aniso_U_33
_atom_site_aniso_U_23
_atom_site_aniso_U_13
_atom_site_aniso_U_12
F1 0.048(2) 0.027(2) 0.063(3) -0.0162(18) -0.016(2) -0.0003(17)
F2 0.038(2) 0.052(2) 0.032(2) 0.0016(17) 0.0065(17) 0.0007(18)
N1 0.024(3) 0.019(3) 0.024(3) -0.001(2) -0.002(2) 0.000(2)
N2 0.025(3) 0.018(2) 0.028(3) -0.004(2) 0.002(2) -0.002(2)
N3 0.020(3) 0.031(3) 0.024(3) -0.005(2) -0.002(2) 0.003(2)
B1 0.030(4) 0.026(4) 0.025(4) -0.012(3) -0.001(3) 0.005(3)
C1 0.036(3) 0.017(3) 0.032(4) 0.002(3) -0.006(3) -0.010(3)
C2 0.021(3) 0.025(3) 0.030(4) 0.002(3) -0.004(3) -0.004(3)
C3 0.020(3) 0.019(3) 0.032(4) -0.001(3) 0.003(3) -0.002(2)
C4 0.024(3) 0.015(3) 0.030(3) -0.003(2) 0.000(3) -0.001(2)
C5 0.017(3) 0.020(3) 0.025(3) 0.000(2) 0.002(2) -0.005(2)
C6 0.023(3) 0.018(3) 0.029(3) 0.001(3) 0.001(3) 0.000(3)
C7 0.026(3) 0.023(3) 0.037(4) 0.005(3) -0.002(3) -0.003(3)
C8 0.022(3) 0.023(3) 0.047(4) 0.001(3) -0.004(3) 0.002(3)
C9 0.023(3) 0.023(3) 0.042(4) -0.001(3) 0.001(3) 0.003(3)
C10 0.039(4) 0.038(4) 0.034(4) -0.003(3) -0.011(3) -0.003(3)
C11 0.030(4) 0.037(4) 0.044(4) 0.000(3) -0.012(3) -0.001(3)
C12 0.051(5) 0.046(4) 0.079(6) 0.019(4) -0.033(4) -0.005(4)
C13 0.027(3) 0.036(4) 0.040(4) -0.007(3) -0.006(3) 0.002(3)
C14 0.016(3) 0.025(3) 0.034(4) -0.002(3) -0.008(3) 0.006(2)
C15 0.014(3) 0.022(3) 0.030(3) 0.000(3) -0.002(2) 0.001(2)
C16 0.026(3) 0.026(3) 0.029(4) -0.004(3) -0.001(3) -0.002(3)
C17 0.044(4) 0.029(4) 0.036(4) 0.007(3) -0.003(3) -0.007(3)
C18 0.041(4) 0.027(4) 0.054(5) 0.000(3) -0.009(3) -0.012(3)
C19 0.028(3) 0.023(3) 0.055(5) -0.016(3) -0.010(3) 0.002(3)
C20 0.015(3) 0.026(3) 0.038(4) -0.007(3) -0.006(3) 0.006(3)
C21 0.023(3) 0.050(4) 0.024(4) 0.003(3) -0.002(3) -0.005(3)
C22 0.026(3) 0.023(3) 0.027(4) 0.002(3) 0.002(3) 0.000(3)
C23 0.038(4) 0.061(5) 0.032(4) -0.023(3) -0.001(3) 0.002(4)
C24 0.030(4) 0.046(4) 0.039(4) 0.005(3) -0.011(3) 0.002(3)
C25 0.027(4) 0.038(4) 0.065(5) 0.000(3) -0.007(3) 0.005(3)
C26 0.055(5) 0.046(5) 0.133(9) 0.036(5) -0.042(5) 0.003(4)
C27 0.041(4) 0.031(4) 0.049(4) -0.007(3) 0.007(3) 0.007(3)
P1 0.0445(12) 0.0533(13) 0.0612(15) -0.0081(10) -0.0087(10) -0.0033(10)
F3 0.074(3) 0.054(3) 0.110(4) -0.019(3) -0.018(3) 0.005(3)
F4 0.063(3) 0.061(3) 0.075(3) 0.017(2) -0.014(2) -0.019(2)
F5 0.031(2) 0.053(3) 0.072(3) -0.003(2) -0.002(2) 0.0087(19)
F6 0.033(2) 0.063(3) 0.091(3) -0.001(2) -0.002(2) -0.013(2)
F7 0.078(3) 0.078(3) 0.083(4) -0.012(3) -0.032(3) 0.007(3)
F8 0.087(3) 0.069(3) 0.044(3) 0.004(2) -0.023(2) -0.023(3)
Cl1S 0.050(2) 0.0393(19) 0.053(2) -0.0106(14) 0.0014(16) 0.0074(15)
Cl2S 0.073(3) 0.0511(13) 0.075(5) -0.001(2) -0.034(2) 0.0029(18)
C1S 0.111(10) 0.063(7) 0.065(8) -0.036(6) -0.041(8) 0.019(7)
Cl1D 0.050(2) 0.0393(19) 0.053(2) -0.0106(14) 0.0014(16) 0.0074(15)
Cl2D 0.073(3) 0.0511(13) 0.075(5) -0.001(2) -0.034(2) 0.0029(18)
C1D 0.111(10) 0.063(7) 0.065(8) -0.036(6) -0.041(8) 0.019(7)

loop_
_atom_type_symbol
_atom_type_description
_atom_type_scat_dispersion_real
_atom_type_scat_dispersion_imag
_atom_type_scat_source
C C 0.0033 0.0016 'International Tables Vol C Tables 4.2.6.8 and 6.1.1.4'
H H 0.0000 0.0000 'International Tables Vol C Tables 4.2.6.8 and 6.1.1.4'
B B 0.0013 0.0007 'International Tables Vol C Tables 4.2.6.8 and 6.1.1.4'
N N 0.0061 0.0033 'International Tables Vol C Tables 4.2.6.8 and 6.1.1.4'
F F 0.0171 0.0103 'International Tables Vol C Tables 4.2.6.8 and 6.1.1.4'
P P 0.1023 0.0942 'International Tables Vol C Tables 4.2.6.8 and 6.1.1.4'
Cl Cl 0.1484 0.1585 'International Tables Vol C Tables 4.2.6.8 and 6.1.1.4'

loop_
_geom_angle_atom_site_label_1
_geom_angle_atom_site_label_2
_geom_angle_atom_site_label_3
_geom_angle
C1 N1 C4 108.4(5)
C1 N1 B1 126.1(5)
C4 N1 B1 125.4(5)
C9 N2 C6 108.3(5)
C9 N2 B1 125.8(5)
C6 N2 B1 125.8(5)
C21 N3 C20 121.5(5)
C21 N3 C23 118.3(5)
C20 N3 C23 120.1(5)
F2 B1 F1 110.1(5)
F2 B1 N1 111.2(5)
F1 B1 N1 109.6(5)
F2 B1 N2 109.9(5)
F1 B1 N2 108.9(5)
N1 B1 N2 107.0(5)
N1 C1 C2 109.8(5)
N1 C1 C10 122.7(5)
C2 C1 C10 127.5(5)
C3 C2 C1 107.1(5)
C3 C2 C11 127.1(5)
C1 C2 C11 125.8(5)
C2 C3 C4 107.0(5)
C2 C3 C13 125.3(5)
C4 C3 C13 127.8(5)
N1 C4 C5 120.5(5)
N1 C4 C3 107.7(5)
C5 C4 C3 131.8(5)
C6 C5 C4 121.7(5)
C6 C5 C14 119.1(5)
C4 C5 C14 119.2(5)
C5 C6 N2 119.4(5)
C5 C6 C7 132.9(5)
N2 C6 C7 107.7(5)
C8 C7 C6 106.8(5)
C8 C7 C24 125.2(5)
C6 C7 C24 128.0(5)
C7 C8 C9 107.5(5)
C7 C8 C25 127.0(6)
C9 C8 C25 125.4(6)
N2 C9 C8 109.6(5)
N2 C9 C27 122.7(6)
C8 C9 C27 127.7(6)
C1 C10 H10A 109.5
C1 C10 H10B 109.5
H10A C10 H10B 109.5
C1 C10 H10C 109.5
H10A C10 H10C 109.5
H10B C10 H10C 109.5
C2 C11 C12 112.6(5)
C2 C11 H11A 109.1
C12 C11 H11A 109.1
C2 C11 H11B 109.1
C12 C11 H11B 109.1
H11A C11 H11B 107.8
C11 C12 H12A 109.5
C11 C12 H12B 109.5
H12A C12 H12B 109.5
C11 C12 H12C 109.5
H12A C12 H12C 109.5
H12B C12 H12C 109.5
C3 C13 H13A 109.5
C3 C13 H13B 109.5
H13A C13 H13B 109.5
C3 C13 H13C 109.5
H13A C13 H13C 109.5
H13B C13 H13C 109.5
C22 C14 C15 118.5(5)
C22 C14 C5 121.0(5)
C15 C14 C5 120.5(5)
C20 C15 C16 118.1(5)
C20 C15 C14 119.5(5)
C16 C15 C14 122.4(5)
C17 C16 C15 121.2(6)
C17 C16 H16 119.4
C15 C16 H16 119.4
C16 C17 C18 120.5(6)
C16 C17 H17 119.8
C18 C17 H17 119.8
C19 C18 C17 120.1(6)
C19 C18 H18 120.0
C17 C18 H18 120.0
C18 C19 C20 120.6(6)
C18 C19 H19 119.7
C20 C19 H19 119.7
N3 C20 C19 122.1(6)
N3 C20 C15 118.3(5)
C19 C20 C15 119.6(6)
N3 C21 C22 122.5(6)
N3 C21 H21 118.8
C22 C21 H21 118.8
C14 C22 C21 119.7(6)
C14 C22 H22 120.1
C21 C22 H22 120.1
N3 C23 H23A 109.5
N3 C23 H23B 109.5
H23A C23 H23B 109.5
N3 C23 H23C 109.5
H23A C23 H23C 109.5
H23B C23 H23C 109.5
C7 C24 H24A 109.5
C7 C24 H24B 109.5
H24A C24 H24B 109.5
C7 C24 H24C 109.5
H24A C24 H24C 109.5
H24B C24 H24C 109.5
C8 C25 C26 111.9(6)
C8 C25 H25A 109.2
C26 C25 H25A 109.2
C8 C25 H25B 109.2
C26 C25 H25B 109.2
H25A C25 H25B 107.9
C25 C26 H26A 109.5
C25 C26 H26B 109.5
H26A C26 H26B 109.5
C25 C26 H26C 109.5
H26A C26 H26C 109.5
H26B C26 H26C 109.5
C9 C27 H27A 109.5
C9 C27 H27B 109.5
H27A C27 H27B 109.5
C9 C27 H27C 109.5
H27A C27 H27C 109.5
H27B C27 H27C 109.5
F4 P1 F3 88.7(3)
F4 P1 F5 91.3(2)
F3 P1 F5 179.5(3)
F4 P1 F6 177.9(3)
F3 P1 F6 90.0(3)
F5 P1 F6 90.0(2)
F4 P1 F7 89.3(3)
F3 P1 F7 88.7(3)
F5 P1 F7 90.7(3)
F6 P1 F7 89.1(3)
F4 P1 F8 90.3(3)
F3 P1 F8 89.8(3)
F5 P1 F8 90.8(2)
F6 P1 F8 91.4(3)
F7 P1 F8 178.4(3)
Cl1S C1S Cl2S 113.9(7)
Cl1S C1S H1S1 108.8
Cl2S C1S H1S1 108.8
Cl1S C1S H1S2 108.8
Cl2S C1S H1S2 108.8
H1S1 C1S H1S2 107.7
Cl2D C1D Cl1D 112(2)
Cl2D C1D H1D1 109.2
Cl1D C1D H1D1 109.2
Cl2D C1D H1D2 109.2
Cl1D C1D H1D2 109.2
H1D1 C1D H1D2 107.9

loop_
_geom_bond_atom_site_label_1
_geom_bond_atom_site_label_2
_geom_bond_distance
F1 B1 1.391(7)
F2 B1 1.379(8)
N1 C1 1.351(7)
N1 C4 1.389(7)
N1 B1 1.537(8)
N2 C9 1.356(7)
N2 C6 1.403(7)
N2 B1 1.539(8)
N3 C21 1.308(7)
N3 C20 1.376(7)
N3 C23 1.493(7)
C1 C2 1.422(8)
C1 C10 1.483(8)
C2 C3 1.383(8)
C2 C11 1.499(8)
C3 C4 1.444(8)
C3 C13 1.498(8)
C4 C5 1.393(8)
C5 C6 1.393(7)
C5 C14 1.493(8)
C6 C7 1.427(8)
C7 C8 1.401(8)
C7 C24 1.494(9)
C8 C9 1.407(9)
C8 C25 1.508(8)
C9 C27 1.476(8)
C10 H10A 0.9800
C10 H10B 0.9800
C10 H10C 0.9800
C11 C12 1.529(9)
C11 H11A 0.9900
C11 H11B 0.9900
C12 H12A 0.9800
C12 H12B 0.9800
C12 H12C 0.9800
C13 H13A 0.9800
C13 H13B 0.9800
C13 H13C 0.9800
C14 C22 1.364(8)
C14 C15 1.427(8)
C15 C20 1.414(8)
C15 C16 1.421(8)
C16 C17 1.358(8)
C16 H16 0.9500
C17 C18 1.401(9)
C17 H17 0.9500
C18 C19 1.373(9)
C18 H18 0.9500
C19 C20 1.406(8)
C19 H19 0.9500
C21 C22 1.389(8)
C21 H21 0.9500
C22 H22 0.9500
C23 H23A 0.9800
C23 H23B 0.9800
C23 H23C 0.9800
C24 H24A 0.9800
C24 H24B 0.9800
C24 H24C 0.9800
C25 C26 1.508(9)
C25 H25A 0.9900
C25 H25B 0.9900
C26 H26A 0.9800
C26 H26B 0.9800
C26 H26C 0.9800
C27 H27A 0.9800
C27 H27B 0.9800
C27 H27C 0.9800
P1 F4 1.556(5)
P1 F3 1.558(5)
P1 F5 1.567(4)
P1 F6 1.574(4)
P1 F7 1.587(5)
P1 F8 1.591(4)
Cl1S C1S 1.743(9)
Cl2S C1S 1.756(10)
C1S H1S1 0.9900
C1S H1S2 0.9900
Cl1D C1D 1.756(17)
Cl2D C1D 1.756(17)
C1D H1D1 0.9900
C1D H1D2 0.9900

loop_
_geom_hbond_atom_site_label_D
_geom_hbond_atom_site_label_H
_geom_hbond_atom_site_label_A
_geom_hbond_distance_DH
_geom_hbond_distance_HA
_geom_hbond_distance_DA
_geom_hbond_angle_DHA
_geom_hbond_site_symmetry_A
C10 H10A F2 0.98 2.53 3.503(7) 169.5 2_665
C21 H21 F5 0.95 2.37 3.257(8) 155.5 2_566
C22 H22 F8 0.95 2.42 3.231(7) 142.9 2_566
C23 H23B F4 0.98 2.52 3.026(8) 111.6 .
C23 H23C F3 0.98 2.42 3.312(8) 151.8 1_655
C23 H23C F3 0.98 2.42 3.016(9) 119.0 2_576
C27 H27C F1 0.98 2.88 3.106(8) 94.0 .
C27 H27B F2 0.98 2.45 3.122(8) 125.6 .
C1S H1S1 F1 0.99 2.25 3.113(11) 145.3 1_565

loop_
_geom_torsion_atom_site_label_1
_geom_torsion_atom_site_label_2
_geom_torsion_atom_site_label_3
_geom_torsion_atom_site_label_4
_geom_torsion
C1 N1 B1 F2 61.8(7)
C4 N1 B1 F2 -115.8(6)
C1 N1 B1 F1 -60.1(7)
C4 N1 B1 F1 122.3(6)
C1 N1 B1 N2 -178.1(5)
C4 N1 B1 N2 4.3(7)
C9 N2 B1 F2 -59.6(7)
C6 N2 B1 F2 116.7(6)
C9 N2 B1 F1 61.1(7)
C6 N2 B1 F1 -122.6(6)
C9 N2 B1 N1 179.6(5)
C6 N2 B1 N1 -4.2(8)
C4 N1 C1 C2 -2.8(6)
B1 N1 C1 C2 179.3(5)
C4 N1 C1 C10 174.5(5)
B1 N1 C1 C10 -3.5(8)
N1 C1 C2 C3 2.3(6)
C10 C1 C2 C3 -174.8(5)
N1 C1 C2 C11 -178.6(5)
C10 C1 C2 C11 4.4(9)
C1 C2 C3 C4 -0.9(6)
C11 C2 C3 C4 180.0(5)
C1 C2 C3 C13 178.9(5)
C11 C2 C3 C13 -0.2(9)
C1 N1 C4 C5 179.9(5)
B1 N1 C4 C5 -2.2(8)
C1 N1 C4 C3 2.2(6)
B1 N1 C4 C3 -179.9(5)
C2 C3 C4 N1 -0.8(6)
C13 C3 C4 N1 179.5(5)
C2 C3 C4 C5 -178.1(6)
C13 C3 C4 C5 2.1(10)
N1 C4 C5 C6 -0.9(8)
C3 C4 C5 C6 176.2(5)
N1 C4 C5 C14 175.3(5)
C3 C4 C5 C14 -7.6(9)
C4 C5 C6 N2 1.1(8)
C14 C5 C6 N2 -175.2(5)
C4 C5 C6 C7 -177.9(6)
C14 C5 C6 C7 5.9(9)
C9 N2 C6 C5 178.7(5)
B1 N2 C6 C5 1.9(8)
C9 N2 C6 C7 -2.1(6)
B1 N2 C6 C7 -178.9(5)
C5 C6 C7 C8 -179.8(6)
N2 C6 C7 C8 1.2(6)
C5 C6 C7 C24 1.4(10)
N2 C6 C7 C24 -177.6(5)
C6 C7 C8 C9 0.2(6)
C24 C7 C8 C9 179.0(6)
C6 C7 C8 C25 -178.6(6)
C24 C7 C8 C25 0.2(10)
C6 N2 C9 C8 2.2(6)
B1 N2 C9 C8 179.1(5)
C6 N2 C9 C27 -178.6(5)
B1 N2 C9 C27 -1.7(9)
C7 C8 C9 N2 -1.5(7)
C25 C8 C9 N2 177.3(6)
C7 C8 C9 C27 179.3(6)
C25 C8 C9 C27 -1.8(10)
C3 C2 C11 C12 83.7(8)
C1 C2 C11 C12 -95.3(7)
C6 C5 C14 C22 -82.4(7)
C4 C5 C14 C22 101.2(6)
C6 C5 C14 C15 95.3(6)
C4 C5 C14 C15 -81.0(6)
C22 C14 C15 C20 -1.9(8)
C5 C14 C15 C20 -179.7(5)
C22 C14 C15 C16 179.0(5)
C5 C14 C15 C16 1.2(8)
C20 C15 C16 C17 -0.6(8)
C14 C15 C16 C17 178.5(5)
C15 C16 C17 C18 0.0(9)
C16 C17 C18 C19 0.5(10)
C17 C18 C19 C20 -0.4(10)
C21 N3 C20 C19 179.8(5)
C23 N3 C20 C19 -1.4(8)
C21 N3 C20 C15 1.0(8)
C23 N3 C20 C15 179.8(5)
C18 C19 C20 N3 -179.1(5)
C18 C19 C20 C15 -0.2(9)
C16 C15 C20 N3 179.6(5)
C14 C15 C20 N3 0.4(8)
C16 C15 C20 C19 0.7(8)
C14 C15 C20 C19 -178.5(5)
C20 N3 C21 C22 -0.9(9)
C23 N3 C21 C22 -179.7(5)
C15 C14 C22 C21 2.1(8)
C5 C14 C22 C21 179.9(5)
N3 C21 C22 C14 -0.7(9)
C7 C8 C25 C26 90.3(8)
C9 C8 C25 C26 -88.3(8)
